data_7715567
loop_
_publ_author_name
'Franco Machado, Jo&#xe3;o'
'S&#xe1;, Marco'
'Pires, In&#xea;s'
'da Silva, Miguel Tarita'
'Marques, Fernanda'
'Coelho, Jaime A. S.'
'Mendes, Filipa'
'Piedade, M F&#xe1;tima M'
'Machuqueiro, Miguel'
'Jim&#xe9;nez, Mar&#xed;a Angeles'
'Garcia, Maria Helena'
'Correia, Jo&#xe3;o D G'
'Morais, T&#xe2;nia S'

_publ_section_title
;
 Dual FGFR-targeting and pH-activatable ruthenium-peptide conjugates for
 targeted therapy of breast cancer.
;
_journal_issue 18
_journal_name_full 'Dalton transactions (Cambridge, England : 2003)'
_journal_page_first 7682
_journal_page_last 7693
_journal_paper_doi 10.1039/d4dt00497c
_journal_volume 53
_journal_year 2024
_chemical_formula_sum 'C36 H30 Cl0 F3 N2 O4 P Ru S'
_chemical_formula_weight 775.72
_space_group_crystal_system monoclinic
_space_group_IT_number 14
_space_group_name_Hall '-P 2yn'
_space_group_name_H-M_alt 'P 1 21/n 1'
_atom_sites_solution_hydrogens geom
_audit_creation_method SHELXL-2018/3
_audit_update_record
;
2024-02-14 deposited with the CCDC.	2024-03-26 downloaded from the CCDC.
;
_cell_angle_alpha 90
_cell_angle_beta 105.872(5)
_cell_angle_gamma 90
_cell_formula_units_Z 4
_cell_length_a 12.793(2)
_cell_length_b 14.351(2)
_cell_length_c 18.673(3)
_cell_measurement_reflns_used 9963
_cell_measurement_temperature 298(2)
_cell_measurement_theta_max 24.23
_cell_measurement_theta_min 2.18
_cell_volume 3297.5(9)
_computing_cell_refinement 'Bruker SAINT'
_computing_data_collection 'Bruker APEX2'
_computing_data_reduction 'Bruker SAINT'
_computing_molecular_graphics Mercury
_computing_structure_refinement 'SHELXL-2018/3 (Sheldrick, 2018)'
_computing_structure_solution 'SHELXT 2018/2 (Sheldrick, 2018)'
_diffrn_ambient_temperature 298(2)
_diffrn_measured_fraction_theta_full 0.991
_diffrn_measured_fraction_theta_max 0.991
_diffrn_measurement_device_type 'Bruker APEX-II CCD'
_diffrn_measurement_method '\f and \w scans'
_diffrn_radiation_type MoK\a
_diffrn_radiation_wavelength 0.71073
_diffrn_reflns_av_R_equivalents 0.0874
_diffrn_reflns_av_unetI/netI 0.0413
_diffrn_reflns_Laue_measured_fraction_full 0.991
_diffrn_reflns_Laue_measured_fraction_max 0.991
_diffrn_reflns_limit_h_max 14
_diffrn_reflns_limit_h_min -14
_diffrn_reflns_limit_k_max 16
_diffrn_reflns_limit_k_min -16
_diffrn_reflns_limit_l_max 21
_diffrn_reflns_limit_l_min -21
_diffrn_reflns_number 53815
_diffrn_reflns_point_group_measured_fraction_full 0.991
_diffrn_reflns_point_group_measured_fraction_max 0.991
_diffrn_reflns_theta_full 24.296
_diffrn_reflns_theta_max 24.296
_diffrn_reflns_theta_min 2.180
_exptl_absorpt_coefficient_mu 0.648
_exptl_absorpt_correction_T_max 0.7450
_exptl_absorpt_correction_T_min 0.5773
_exptl_absorpt_correction_type multi-scan
_exptl_crystal_colour red
_exptl_crystal_density_diffrn 1.563
_exptl_crystal_description chunk
_exptl_crystal_F_000 1576
_exptl_crystal_size_max 0.180
_exptl_crystal_size_mid 0.150
_exptl_crystal_size_min 0.130
_refine_diff_density_max 0.851
_refine_diff_density_min -0.841
_refine_diff_density_rms 0.093
_refine_ls_extinction_method none
_refine_ls_goodness_of_fit_ref 1.134
_refine_ls_hydrogen_treatment constr
_refine_ls_matrix_type full
_refine_ls_number_parameters 433
_refine_ls_number_reflns 5318
_refine_ls_number_restraints 0
_refine_ls_restrained_S_all 1.134
_refine_ls_R_factor_all 0.0772
_refine_ls_R_factor_gt 0.0507
_refine_ls_shift/su_max 0.001
_refine_ls_shift/su_mean 0.000
_refine_ls_structure_factor_coef Fsqd
_refine_ls_weighting_details 'w=1/[\s^2^(Fo^2^)+(0.0718P)^2^+8.6679P] where P=(Fo^2^+2Fc^2^)/3'
_refine_ls_weighting_scheme calc
_refine_ls_wR_factor_gt 0.1274
_refine_ls_wR_factor_ref 0.1553
_reflns_Friedel_coverage 0.000
_reflns_number_gt 4127
_reflns_number_total 5318
_reflns_threshold_expression 'I > 2\s(I)'
_cod_data_source_file d4dt00497c3.cif
_cod_data_source_block shelx_CCDC2
_cod_depositor_comments 'Adding full bibliography for 7715565--7715567.cif.'
_cod_original_cell_volume 3297.4(9)
_cod_original_sg_symbol_H-M 'P 21/n'
_cod_database_code 7715567
_shelx_shelxl_version_number 2018/3
_shelx_space_group_comment
;
The symmetry employed for this shelxl refinement is uniquely defined
by the following loop, which should always be used as a source of
symmetry information in preference to the above space-group names.
They are only intended as comments.
;
_shelx_estimated_absorpt_t_min 0.892
_shelx_estimated_absorpt_t_max 0.921

loop_
_space_group_symop_operation_xyz
'x, y, z'
'-x+1/2, y+1/2, -z+1/2'
'-x, -y, -z'
'x-1/2, -y-1/2, z-1/2'

loop_
_atom_site_label
_atom_site_type_symbol
_atom_site_fract_x
_atom_site_fract_y
_atom_site_fract_z
_atom_site_U_iso_or_equiv
_atom_site_adp_type
_atom_site_occupancy
_atom_site_site_symmetry_order
_atom_site_calc_flag
_atom_site_refinement_flags_posn
_atom_site_refinement_flags_adp
_atom_site_refinement_flags_occupancy
_atom_site_disorder_assembly
_atom_site_disorder_group
Ru1 Ru 0.10855(3) 0.69018(3) 0.35046(2) 0.03444(17) Uani 1 1 d . . . . .
P1 P 0.24727(11) 0.62114(9) 0.30914(7) 0.0331(3) Uani 1 1 d . . . . .
S1 S 0.75386(15) 1.05022(13) 0.38625(9) 0.0587(5) Uani 1 1 d . . . . .
N2 N 0.1930(4) 0.6519(3) 0.4582(3) 0.0399(11) Uani 1 1 d . . . . .
N1 N 0.0494(4) 0.5574(3) 0.3619(2) 0.0384(10) Uani 1 1 d . . . . .
O1 O -0.1613(4) 0.6946(3) 0.3909(3) 0.0664(13) Uani 1 1 d . . . . .
O2 O 0.8164(5) 1.0715(5) 0.4591(3) 0.0937(19) Uani 1 1 d . . . . .
C13 C 0.1733(5) 0.5663(4) 0.4826(3) 0.0435(14) Uani 1 1 d . . . . .
O3 O 0.6612(4) 1.1064(5) 0.3569(3) 0.0870(17) Uani 1 1 d . . . . .
C18 C 0.2794(4) 0.5024(4) 0.3456(3) 0.0377(12) Uani 1 1 d . . . . .
C25 C 0.1088(5) 0.5953(4) 0.1664(3) 0.0446(14) Uani 1 1 d . . . . .
H25 H 0.053392 0.605518 0.188969 0.053 Uiso 1 1 calc R U . . .
C8 C -0.0268(5) 0.5127(4) 0.3089(3) 0.0469(14) Uani 1 1 d . . . . .
H8 H -0.057341 0.543284 0.264132 0.056 Uiso 1 1 calc R U . . .
C5 C -0.0437(5) 0.7473(4) 0.2823(3) 0.0437(14) Uani 1 1 d . . . . .
H5 H -0.100624 0.709575 0.256401 0.052 Uiso 1 1 calc R U . . .
C1 C -0.0265(4) 0.7801(4) 0.3576(3) 0.0387(13) Uani 1 1 d . . . . .
C30 C 0.3821(4) 0.6784(4) 0.3351(3) 0.0356(12) Uani 1 1 d . . . . .
C2 C 0.0703(5) 0.8354(4) 0.3743(3) 0.0404(13) Uani 1 1 d . . . . .
H2 H 0.101318 0.865563 0.419128 0.048 Uiso 1 1 calc R U . . .
F1 F 0.7951(5) 1.0559(5) 0.2578(3) 0.126(2) Uani 1 1 d . . . . .
C24 C 0.2167(4) 0.6010(3) 0.2083(3) 0.0360(12) Uani 1 1 d . . . . .
C12 C 0.0916(5) 0.5128(4) 0.4274(3) 0.0406(13) Uani 1 1 d . . . . .
C31 C 0.4759(5) 0.6310(4) 0.3332(3) 0.0462(14) Uani 1 1 d . . . . .
H31 H 0.472079 0.568455 0.319775 0.055 Uiso 1 1 calc R U . . .
C19 C 0.3526(5) 0.4879(4) 0.4146(3) 0.0484(14) Uani 1 1 d . . . . .
H19 H 0.391276 0.537765 0.440796 0.058 Uiso 1 1 calc R U . . .
C23 C 0.2222(5) 0.4270(4) 0.3074(3) 0.0447(14) Uani 1 1 d . . . . .
H23 H 0.173682 0.435708 0.260744 0.054 Uiso 1 1 calc R U . . .
C32 C 0.5743(5) 0.6760(5) 0.3512(4) 0.0528(16) Uani 1 1 d . . . . .
H32 H 0.636861 0.643998 0.349630 0.063 Uiso 1 1 calc R U . . .
O4 O 0.7334(6) 0.9524(4) 0.3713(4) 0.113(2) Uani 1 1 d . . . . .
C14 C 0.2255(6) 0.5341(5) 0.5537(4) 0.0597(18) Uani 1 1 d . . . . .
H14 H 0.210656 0.475038 0.568858 0.072 Uiso 1 1 calc R U . . .
C6 C -0.0937(5) 0.7559(4) 0.4075(3) 0.0471(14) Uani 1 1 d . . . . .
C29 C 0.2971(5) 0.5848(4) 0.1721(3) 0.0448(14) Uani 1 1 d . . . . .
H29 H 0.369821 0.588576 0.198968 0.054 Uiso 1 1 calc R U . . .
C35 C 0.3896(5) 0.7705(4) 0.3573(4) 0.0517(15) Uani 1 1 d . . . . .
H35 H 0.327533 0.802012 0.360561 0.062 Uiso 1 1 calc R U . . .
C3 C 0.1105(5) 0.8365(4) 0.3114(3) 0.0472(14) Uani 1 1 d . . . . .
H3 H 0.172546 0.867543 0.307539 0.057 Uiso 1 1 calc R U . . .
F3 F 0.8641(7) 1.1666(5) 0.3309(4) 0.145(3) Uani 1 1 d . . . . .
C20 C 0.3683(6) 0.3986(5) 0.4446(4) 0.0588(17) Uani 1 1 d . . . . .
H20 H 0.418826 0.388998 0.490341 0.071 Uiso 1 1 calc R U . . .
C4 C 0.0404(5) 0.7824(4) 0.2550(3) 0.0490(15) Uani 1 1 d . . . . .
H4 H 0.048593 0.771739 0.207699 0.059 Uiso 1 1 calc R U . . .
C17 C 0.2657(5) 0.7064(5) 0.5054(3) 0.0533(16) Uani 1 1 d . . . . .
H17 H 0.280223 0.765137 0.489377 0.064 Uiso 1 1 calc R U . . .
C11 C 0.0584(5) 0.4241(4) 0.4397(4) 0.0533(16) Uani 1 1 d . . . . .
H11 H 0.087475 0.394964 0.485356 0.064 Uiso 1 1 calc R U . . .
C9 C -0.0614(5) 0.4238(5) 0.3181(4) 0.0600(18) Uani 1 1 d . . . . .
H9 H -0.113426 0.394636 0.280006 0.072 Uiso 1 1 calc R U . . .
C28 C 0.2708(6) 0.5633(4) 0.0970(3) 0.0548(16) Uani 1 1 d . . . . .
H28 H 0.325319 0.552470 0.073790 0.066 Uiso 1 1 calc R U . . .
C26 C 0.0832(6) 0.5745(5) 0.0909(4) 0.0583(17) Uani 1 1 d . . . . .
H26 H 0.010890 0.571627 0.063037 0.070 Uiso 1 1 calc R U . . .
C15 C 0.2986(7) 0.5906(6) 0.6005(4) 0.071(2) Uani 1 1 d . . . . .
H15 H 0.334300 0.570470 0.648252 0.085 Uiso 1 1 calc R U . . .
C22 C 0.2372(6) 0.3384(4) 0.3388(4) 0.0557(17) Uani 1 1 d . . . . .
H22 H 0.197881 0.288277 0.313420 0.067 Uiso 1 1 calc R U . . .
C27 C 0.1641(6) 0.5582(4) 0.0573(4) 0.0578(17) Uani 1 1 d . . . . .
H27 H 0.146159 0.543533 0.006887 0.069 Uiso 1 1 calc R U . . .
C33 C 0.5802(6) 0.7686(5) 0.3714(4) 0.0648(19) Uani 1 1 d . . . . .
H33 H 0.646716 0.799374 0.382898 0.078 Uiso 1 1 calc R U . . .
C16 C 0.3197(7) 0.6786(5) 0.5767(4) 0.069(2) Uani 1 1 d . . . . .
H16 H 0.369282 0.718043 0.608219 0.083 Uiso 1 1 calc R U . . .
C7 C -0.0722(7) 0.8101(5) 0.4786(4) 0.066(2) Uani 1 1 d . . . . .
H7A H -0.015810 0.854919 0.480458 0.099 Uiso 1 1 calc R U . . .
H7B H -0.137353 0.841887 0.480770 0.099 Uiso 1 1 calc R U . . .
H7C H -0.049815 0.768357 0.520136 0.099 Uiso 1 1 calc R U . . .
C34 C 0.4877(6) 0.8159(5) 0.3747(5) 0.068(2) Uani 1 1 d . . . . .
H34 H 0.491870 0.878258 0.388648 0.082 Uiso 1 1 calc R U . . .
C10 C -0.0178(6) 0.3790(5) 0.3844(4) 0.0636(19) Uani 1 1 d . . . . .
H10 H -0.039510 0.318799 0.391746 0.076 Uiso 1 1 calc R U . . .
F2 F 0.9339(5) 1.0338(6) 0.3488(5) 0.157(3) Uani 1 1 d . . . . .
C21 C 0.3104(7) 0.3246(5) 0.4076(4) 0.065(2) Uani 1 1 d . . . . .
H21 H 0.320239 0.265391 0.428601 0.079 Uiso 1 1 calc R U . . .
C36 C 0.8419(7) 1.0764(7) 0.3284(5) 0.079(2) Uani 1 1 d . . . . .

loop_
_atom_site_aniso_label
_atom_site_aniso_U_11
_atom_site_aniso_U_22
_atom_site_aniso_U_33
_atom_site_aniso_U_23
_atom_site_aniso_U_13
_atom_site_aniso_U_12
Ru1 0.0401(3) 0.0288(3) 0.0322(3) 0.00018(17) 0.00614(18) 0.00221(19)
P1 0.0380(7) 0.0261(7) 0.0336(7) -0.0012(5) 0.0074(6) -0.0004(6)
S1 0.0647(11) 0.0621(11) 0.0446(9) 0.0040(8) 0.0070(8) -0.0042(9)
N2 0.042(3) 0.038(3) 0.039(2) -0.002(2) 0.009(2) 0.007(2)
N1 0.040(2) 0.036(3) 0.040(3) 0.002(2) 0.012(2) 0.003(2)
O1 0.045(3) 0.068(3) 0.089(4) 0.006(3) 0.023(2) -0.009(2)
O2 0.100(4) 0.128(5) 0.037(3) -0.004(3) -0.007(3) -0.024(4)
C13 0.053(3) 0.040(3) 0.038(3) 0.009(3) 0.014(3) 0.013(3)
O3 0.070(3) 0.109(5) 0.075(4) -0.001(3) 0.007(3) 0.022(3)
C18 0.045(3) 0.029(3) 0.041(3) 0.000(2) 0.015(2) 0.003(2)
C25 0.048(3) 0.042(3) 0.044(3) -0.005(3) 0.013(3) -0.009(3)
C8 0.044(3) 0.049(4) 0.047(3) -0.003(3) 0.011(3) -0.002(3)
C5 0.041(3) 0.040(3) 0.042(3) -0.002(3) -0.004(2) 0.008(3)
C1 0.034(3) 0.034(3) 0.044(3) -0.001(2) 0.004(2) 0.007(2)
C30 0.033(3) 0.032(3) 0.041(3) -0.002(2) 0.009(2) -0.003(2)
C2 0.046(3) 0.031(3) 0.046(3) 0.000(2) 0.014(3) 0.005(2)
F1 0.147(5) 0.173(6) 0.070(3) -0.031(4) 0.051(3) -0.050(4)
C24 0.047(3) 0.023(3) 0.038(3) 0.000(2) 0.012(2) -0.001(2)
C12 0.047(3) 0.034(3) 0.043(3) 0.007(2) 0.016(3) 0.008(2)
C31 0.043(3) 0.046(3) 0.050(3) -0.002(3) 0.012(3) -0.002(3)
C19 0.049(3) 0.041(3) 0.052(4) 0.007(3) 0.009(3) 0.002(3)
C23 0.054(4) 0.033(3) 0.048(3) -0.006(3) 0.016(3) 0.003(3)
C32 0.039(3) 0.058(4) 0.058(4) 0.003(3) 0.009(3) -0.004(3)
O4 0.147(6) 0.058(4) 0.122(5) 0.010(3) 0.018(5) -0.038(4)
C14 0.069(4) 0.065(4) 0.043(4) 0.012(3) 0.010(3) 0.013(4)
C6 0.040(3) 0.045(3) 0.057(4) 0.012(3) 0.015(3) 0.011(3)
C29 0.054(3) 0.036(3) 0.046(3) 0.002(3) 0.015(3) 0.008(3)
C35 0.051(4) 0.039(3) 0.057(4) -0.006(3) 0.001(3) 0.000(3)
C3 0.053(4) 0.038(3) 0.055(4) 0.013(3) 0.022(3) 0.011(3)
F3 0.205(8) 0.104(5) 0.141(6) -0.004(4) 0.073(5) -0.077(5)
C20 0.062(4) 0.056(4) 0.055(4) 0.018(3) 0.010(3) 0.011(3)
C4 0.058(4) 0.047(3) 0.041(3) 0.010(3) 0.011(3) 0.015(3)
C17 0.057(4) 0.049(4) 0.046(4) -0.008(3) 0.002(3) 0.003(3)
C11 0.061(4) 0.038(3) 0.061(4) 0.015(3) 0.018(3) 0.004(3)
C9 0.052(4) 0.044(4) 0.076(5) -0.002(3) 0.004(3) -0.014(3)
C28 0.082(5) 0.041(3) 0.047(4) -0.001(3) 0.028(3) 0.001(3)
C26 0.070(4) 0.054(4) 0.046(4) -0.008(3) 0.008(3) -0.014(3)
C15 0.088(5) 0.074(5) 0.039(4) 0.004(3) -0.005(4) 0.018(4)
C22 0.079(5) 0.033(3) 0.063(4) -0.005(3) 0.033(4) 0.000(3)
C27 0.086(5) 0.042(4) 0.045(4) -0.005(3) 0.018(4) -0.005(3)
C33 0.047(4) 0.063(5) 0.079(5) 0.003(4) 0.007(3) -0.019(3)
C16 0.084(5) 0.068(5) 0.040(4) -0.007(3) -0.007(3) 0.005(4)
C7 0.097(6) 0.059(4) 0.059(4) 0.006(3) 0.048(4) 0.014(4)
C34 0.056(4) 0.043(4) 0.094(6) -0.005(4) 0.001(4) -0.010(3)
C10 0.074(5) 0.040(4) 0.078(5) 0.011(3) 0.022(4) -0.009(3)
F2 0.082(4) 0.198(8) 0.208(8) 0.004(6) 0.065(5) 0.027(5)
C21 0.089(5) 0.037(4) 0.074(5) 0.020(3) 0.027(4) 0.016(4)
C36 0.081(6) 0.090(6) 0.071(5) -0.010(5) 0.029(4) -0.015(5)

loop_
_atom_type_symbol
_atom_type_description
_atom_type_scat_dispersion_real
_atom_type_scat_dispersion_imag
_atom_type_scat_source
C C 0.0033 0.0016 'International Tables Vol C Tables 4.2.6.8 and 6.1.1.4'
H H 0.0000 0.0000 'International Tables Vol C Tables 4.2.6.8 and 6.1.1.4'
Cl Cl 0.1484 0.1585 'International Tables Vol C Tables 4.2.6.8 and 6.1.1.4'
O O 0.0106 0.0060 'International Tables Vol C Tables 4.2.6.8 and 6.1.1.4'
P P 0.1023 0.0942 'International Tables Vol C Tables 4.2.6.8 and 6.1.1.4'
Ru Ru -1.2594 0.8363 'International Tables Vol C Tables 4.2.6.8 and 6.1.1.4'
N N 0.0061 0.0033 'International Tables Vol C Tables 4.2.6.8 and 6.1.1.4'
F F 0.0171 0.0103 'International Tables Vol C Tables 4.2.6.8 and 6.1.1.4'
S S 0.1246 0.1234 'International Tables Vol C Tables 4.2.6.8 and 6.1.1.4'

loop_
_geom_angle_atom_site_label_1
_geom_angle_atom_site_label_2
_geom_angle_atom_site_label_3
_geom_angle
_geom_angle_site_symmetry_1
_geom_angle_site_symmetry_3
_geom_angle_publ_flag
N2 Ru1 N1 76.47(18) . . ?
N2 Ru1 C5 144.1(2) . . ?
N1 Ru1 C5 96.5(2) . . ?
N2 Ru1 C1 107.81(19) . . ?
N1 Ru1 C1 102.60(19) . . ?
C5 Ru1 C1 38.6(2) . . ?
N2 Ru1 C4 158.2(2) . . ?
N1 Ru1 C4 124.0(2) . . ?
C5 Ru1 C4 37.4(2) . . ?
C1 Ru1 C4 63.3(2) . . ?
N2 Ru1 C2 98.0(2) . . ?
N1 Ru1 C2 137.25(19) . . ?
C5 Ru1 C2 63.3(2) . . ?
C1 Ru1 C2 37.9(2) . . ?
C4 Ru1 C2 62.4(2) . . ?
N2 Ru1 C3 121.1(2) . . ?
N1 Ru1 C3 159.1(2) . . ?
C5 Ru1 C3 62.7(2) . . ?
C1 Ru1 C3 62.8(2) . . ?
C4 Ru1 C3 37.3(2) . . ?
C2 Ru1 C3 36.9(2) . . ?
N2 Ru1 P1 88.13(13) . . ?
N1 Ru1 P1 88.63(13) . . ?
C5 Ru1 P1 127.27(16) . . ?
C1 Ru1 P1 162.17(16) . . ?
C4 Ru1 P1 98.96(17) . . ?
C2 Ru1 P1 133.96(15) . . ?
C3 Ru1 P1 102.36(16) . . ?
C24 P1 C18 101.4(2) . . ?
C24 P1 C30 105.1(2) . . ?
C18 P1 C30 102.5(2) . . ?
C24 P1 Ru1 115.85(18) . . ?
C18 P1 Ru1 112.52(18) . . ?
C30 P1 Ru1 117.53(17) . . ?
O2 S1 O3 116.4(4) . . ?
O2 S1 O4 115.0(4) . . ?
O3 S1 O4 113.1(4) . . ?
O2 S1 C36 104.5(4) . . ?
O3 S1 C36 104.1(4) . . ?
O4 S1 C36 101.4(4) . . ?
C17 N2 C13 117.7(5) . . ?
C17 N2 Ru1 124.3(4) . . ?
C13 N2 Ru1 118.0(4) . . ?
C8 N1 C12 117.9(5) . . ?
C8 N1 Ru1 124.7(4) . . ?
C12 N1 Ru1 117.3(4) . . ?
N2 C13 C14 122.4(6) . . ?
N2 C13 C12 113.5(5) . . ?
C14 C13 C12 124.1(6) . . ?
C19 C18 C23 119.1(5) . . ?
C19 C18 P1 120.6(4) . . ?
C23 C18 P1 120.0(4) . . ?
C26 C25 C24 120.4(6) . . ?
C26 C25 H25 119.8 . . ?
C24 C25 H25 119.8 . . ?
N1 C8 C9 122.8(6) . . ?
N1 C8 H8 118.6 . . ?
C9 C8 H8 118.6 . . ?
C4 C5 C1 108.0(5) . . ?
C4 C5 Ru1 72.2(3) . . ?
C1 C5 Ru1 71.3(3) . . ?
C4 C5 H5 126.0 . . ?
C1 C5 H5 126.0 . . ?
Ru1 C5 H5 122.2 . . ?
C2 C1 C5 106.6(5) . . ?
C2 C1 C6 127.9(5) . . ?
C5 C1 C6 125.5(5) . . ?
C2 C1 Ru1 72.0(3) . . ?
C5 C1 Ru1 70.2(3) . . ?
C6 C1 Ru1 120.5(4) . . ?
C35 C30 C31 119.2(5) . . ?
C35 C30 P1 119.1(4) . . ?
C31 C30 P1 121.8(4) . . ?
C3 C2 C1 108.5(5) . . ?
C3 C2 Ru1 72.0(3) . . ?
C1 C2 Ru1 70.1(3) . . ?
C3 C2 H2 125.7 . . ?
C1 C2 H2 125.7 . . ?
Ru1 C2 H2 123.7 . . ?
C25 C24 C29 117.8(5) . . ?
C25 C24 P1 119.1(4) . . ?
C29 C24 P1 122.9(4) . . ?
N1 C12 C11 121.4(6) . . ?
N1 C12 C13 114.7(5) . . ?
C11 C12 C13 123.9(5) . . ?
C32 C31 C30 120.4(6) . . ?
C32 C31 H31 119.8 . . ?
C30 C31 H31 119.8 . . ?
C18 C19 C20 120.0(6) . . ?
C18 C19 H19 120.0 . . ?
C20 C19 H19 120.0 . . ?
C22 C23 C18 120.2(6) . . ?
C22 C23 H23 119.9 . . ?
C18 C23 H23 119.9 . . ?
C31 C32 C33 119.9(6) . . ?
C31 C32 H32 120.1 . . ?
C33 C32 H32 120.1 . . ?
C15 C14 C13 118.8(7) . . ?
C15 C14 H14 120.6 . . ?
C13 C14 H14 120.6 . . ?
O1 C6 C1 120.6(6) . . ?
O1 C6 C7 123.2(6) . . ?
C1 C6 C7 116.2(6) . . ?
C28 C29 C24 121.3(6) . . ?
C28 C29 H29 119.3 . . ?
C24 C29 H29 119.3 . . ?
C34 C35 C30 120.6(6) . . ?
C34 C35 H35 119.7 . . ?
C30 C35 H35 119.7 . . ?
C2 C3 C4 108.3(6) . . ?
C2 C3 Ru1 71.1(3) . . ?
C4 C3 Ru1 70.4(3) . . ?
C2 C3 H3 125.9 . . ?
C4 C3 H3 125.9 . . ?
Ru1 C3 H3 124.3 . . ?
C21 C20 C19 120.8(6) . . ?
C21 C20 H20 119.6 . . ?
C19 C20 H20 119.6 . . ?
C5 C4 C3 108.6(5) . . ?
C5 C4 Ru1 70.3(3) . . ?
C3 C4 Ru1 72.3(3) . . ?
C5 C4 H4 125.7 . . ?
C3 C4 H4 125.7 . . ?
Ru1 C4 H4 123.2 . . ?
N2 C17 C16 122.6(7) . . ?
N2 C17 H17 118.7 . . ?
C16 C17 H17 118.7 . . ?
C10 C11 C12 119.7(6) . . ?
C10 C11 H11 120.1 . . ?
C12 C11 H11 120.1 . . ?
C10 C9 C8 118.8(6) . . ?
C10 C9 H9 120.6 . . ?
C8 C9 H9 120.6 . . ?
C27 C28 C29 119.5(6) . . ?
C27 C28 H28 120.3 . . ?
C29 C28 H28 120.3 . . ?
C27 C26 C25 120.3(6) . . ?
C27 C26 H26 119.9 . . ?
C25 C26 H26 119.9 . . ?
C14 C15 C16 119.7(6) . . ?
C14 C15 H15 120.1 . . ?
C16 C15 H15 120.1 . . ?
C21 C22 C23 120.2(6) . . ?
C21 C22 H22 119.9 . . ?
C23 C22 H22 119.9 . . ?
C28 C27 C26 120.7(6) . . ?
C28 C27 H27 119.6 . . ?
C26 C27 H27 119.6 . . ?
C32 C33 C34 120.2(6) . . ?
C32 C33 H33 119.9 . . ?
C34 C33 H33 119.9 . . ?
C17 C16 C15 118.8(7) . . ?
C17 C16 H16 120.6 . . ?
C15 C16 H16 120.6 . . ?
C6 C7 H7A 109.5 . . ?
C6 C7 H7B 109.5 . . ?
H7A C7 H7B 109.5 . . ?
C6 C7 H7C 109.5 . . ?
H7A C7 H7C 109.5 . . ?
H7B C7 H7C 109.5 . . ?
C35 C34 C33 119.8(6) . . ?
C35 C34 H34 120.1 . . ?
C33 C34 H34 120.1 . . ?
C9 C10 C11 119.3(6) . . ?
C9 C10 H10 120.3 . . ?
C11 C10 H10 120.3 . . ?
C20 C21 C22 119.6(6) . . ?
C20 C21 H21 120.2 . . ?
C22 C21 H21 120.2 . . ?
F2 C36 F3 106.5(8) . . ?
F2 C36 F1 108.5(8) . . ?
F3 C36 F1 106.7(8) . . ?
F2 C36 S1 113.3(7) . . ?
F3 C36 S1 110.3(7) . . ?
F1 C36 S1 111.3(6) . . ?

loop_
_geom_bond_atom_site_label_1
_geom_bond_atom_site_label_2
_geom_bond_distance
_geom_bond_site_symmetry_2
_geom_bond_publ_flag
Ru1 N2 2.081(5) . ?
Ru1 N1 2.083(5) . ?
Ru1 C5 2.175(5) . ?
Ru1 C1 2.189(5) . ?
Ru1 C4 2.200(6) . ?
Ru1 C2 2.214(5) . ?
Ru1 C3 2.226(6) . ?
Ru1 P1 2.3400(15) . ?
P1 C24 1.838(5) . ?
P1 C18 1.839(5) . ?
P1 C30 1.852(5) . ?
S1 O2 1.410(5) . ?
S1 O3 1.415(6) . ?
S1 O4 1.441(6) . ?
S1 C36 1.800(9) . ?
N2 C17 1.343(8) . ?
N2 C13 1.358(7) . ?
N1 C8 1.347(7) . ?
N1 C12 1.355(7) . ?
O1 C6 1.213(7) . ?
C13 C14 1.390(8) . ?
C13 C12 1.468(8) . ?
C18 C19 1.386(8) . ?
C18 C23 1.389(8) . ?
C25 C26 1.390(8) . ?
C25 C24 1.391(8) . ?
C25 H25 0.9300 . ?
C8 C9 1.377(9) . ?
C8 H8 0.9300 . ?
C5 C4 1.404(9) . ?
C5 C1 1.441(8) . ?
C5 H5 0.9300 . ?
C1 C2 1.431(8) . ?
C1 C6 1.471(8) . ?
C30 C35 1.381(8) . ?
C30 C31 1.388(8) . ?
C2 C3 1.404(8) . ?
C2 H2 0.9300 . ?
F1 C36 1.324(9) . ?
C24 C29 1.397(8) . ?
C12 C11 1.381(8) . ?
C31 C32 1.371(8) . ?
C31 H31 0.9300 . ?
C19 C20 1.391(9) . ?
C19 H19 0.9300 . ?
C23 C22 1.391(8) . ?
C23 H23 0.9300 . ?
C32 C33 1.379(10) . ?
C32 H32 0.9300 . ?
C14 C15 1.360(10) . ?
C14 H14 0.9300 . ?
C6 C7 1.499(9) . ?
C29 C28 1.384(8) . ?
C29 H29 0.9300 . ?
C35 C34 1.372(9) . ?
C35 H35 0.9300 . ?
C3 C4 1.415(9) . ?
C3 H3 0.9300 . ?
F3 C36 1.323(10) . ?
C20 C21 1.369(10) . ?
C20 H20 0.9300 . ?
C4 H4 0.9300 . ?
C17 C16 1.381(9) . ?
C17 H17 0.9300 . ?
C11 C10 1.373(10) . ?
C11 H11 0.9300 . ?
C9 C10 1.370(10) . ?
C9 H9 0.9300 . ?
C28 C27 1.366(10) . ?
C28 H28 0.9300 . ?
C26 C27 1.368(10) . ?
C26 H26 0.9300 . ?
C15 C16 1.389(11) . ?
C15 H15 0.9300 . ?
C22 C21 1.380(10) . ?
C22 H22 0.9300 . ?
C27 H27 0.9300 . ?
C33 C34 1.379(10) . ?
C33 H33 0.9300 . ?
C16 H16 0.9300 . ?
C7 H7A 0.9600 . ?
C7 H7B 0.9600 . ?
C7 H7C 0.9600 . ?
C34 H34 0.9300 . ?
C10 H10 0.9300 . ?
F2 C36 1.287(11) . ?
C21 H21 0.9300 . ?

loop_
_geom_torsion_atom_site_label_1
_geom_torsion_atom_site_label_2
_geom_torsion_atom_site_label_3
_geom_torsion_atom_site_label_4
_geom_torsion
_geom_torsion_site_symmetry_1
_geom_torsion_site_symmetry_2
_geom_torsion_site_symmetry_3
_geom_torsion_site_symmetry_4
_geom_torsion_publ_flag
C17 N2 C13 C14 -0.1(9) . . . . ?
Ru1 N2 C13 C14 180.0(5) . . . . ?
C17 N2 C13 C12 179.2(5) . . . . ?
Ru1 N2 C13 C12 -0.7(6) . . . . ?
C24 P1 C18 C19 149.7(5) . . . . ?
C30 P1 C18 C19 41.3(5) . . . . ?
Ru1 P1 C18 C19 -85.9(5) . . . . ?
C24 P1 C18 C23 -36.7(5) . . . . ?
C30 P1 C18 C23 -145.2(5) . . . . ?
Ru1 P1 C18 C23 87.7(5) . . . . ?
C12 N1 C8 C9 -1.3(9) . . . . ?
Ru1 N1 C8 C9 178.1(5) . . . . ?
C4 C5 C1 C2 -0.1(6) . . . . ?
Ru1 C5 C1 C2 63.2(4) . . . . ?
C4 C5 C1 C6 -177.2(5) . . . . ?
Ru1 C5 C1 C6 -113.9(5) . . . . ?
C4 C5 C1 Ru1 -63.3(4) . . . . ?
C24 P1 C30 C35 111.5(5) . . . . ?
C18 P1 C30 C35 -142.9(5) . . . . ?
Ru1 P1 C30 C35 -19.0(5) . . . . ?
C24 P1 C30 C31 -68.9(5) . . . . ?
C18 P1 C30 C31 36.7(5) . . . . ?
Ru1 P1 C30 C31 160.6(4) . . . . ?
C5 C1 C2 C3 0.1(6) . . . . ?
C6 C1 C2 C3 177.1(5) . . . . ?
Ru1 C1 C2 C3 62.1(4) . . . . ?
C5 C1 C2 Ru1 -62.0(4) . . . . ?
C6 C1 C2 Ru1 115.0(6) . . . . ?
C26 C25 C24 C29 -0.3(8) . . . . ?
C26 C25 C24 P1 -176.0(5) . . . . ?
C18 P1 C24 C25 99.7(5) . . . . ?
C30 P1 C24 C25 -153.9(4) . . . . ?
Ru1 P1 C24 C25 -22.4(5) . . . . ?
C18 P1 C24 C29 -75.8(5) . . . . ?
C30 P1 C24 C29 30.6(5) . . . . ?
Ru1 P1 C24 C29 162.1(4) . . . . ?
C8 N1 C12 C11 0.3(8) . . . . ?
Ru1 N1 C12 C11 -179.2(4) . . . . ?
C8 N1 C12 C13 -179.4(5) . . . . ?
Ru1 N1 C12 C13 1.1(6) . . . . ?
N2 C13 C12 N1 -0.3(7) . . . . ?
C14 C13 C12 N1 179.0(6) . . . . ?
N2 C13 C12 C11 -179.9(5) . . . . ?
C14 C13 C12 C11 -0.6(10) . . . . ?
C35 C30 C31 C32 -1.9(9) . . . . ?
P1 C30 C31 C32 178.5(5) . . . . ?
C23 C18 C19 C20 0.2(9) . . . . ?
P1 C18 C19 C20 173.8(5) . . . . ?
C19 C18 C23 C22 1.0(9) . . . . ?
P1 C18 C23 C22 -172.6(5) . . . . ?
C30 C31 C32 C33 0.3(10) . . . . ?
N2 C13 C14 C15 0.3(10) . . . . ?
C12 C13 C14 C15 -179.0(6) . . . . ?
C2 C1 C6 O1 -166.0(6) . . . . ?
C5 C1 C6 O1 10.5(9) . . . . ?
Ru1 C1 C6 O1 -75.8(7) . . . . ?
C2 C1 C6 C7 13.4(9) . . . . ?
C5 C1 C6 C7 -170.2(6) . . . . ?
Ru1 C1 C6 C7 103.5(6) . . . . ?
C25 C24 C29 C28 -0.3(8) . . . . ?
P1 C24 C29 C28 175.3(4) . . . . ?
C31 C30 C35 C34 2.4(10) . . . . ?
P1 C30 C35 C34 -177.9(6) . . . . ?
C1 C2 C3 C4 -0.1(6) . . . . ?
Ru1 C2 C3 C4 60.8(4) . . . . ?
C1 C2 C3 Ru1 -60.9(4) . . . . ?
C18 C19 C20 C21 -1.5(10) . . . . ?
C1 C5 C4 C3 0.0(6) . . . . ?
Ru1 C5 C4 C3 -62.6(4) . . . . ?
C1 C5 C4 Ru1 62.7(4) . . . . ?
C2 C3 C4 C5 0.0(6) . . . . ?
Ru1 C3 C4 C5 61.3(4) . . . . ?
C2 C3 C4 Ru1 -61.3(4) . . . . ?
C13 N2 C17 C16 -0.3(9) . . . . ?
Ru1 N2 C17 C16 179.7(5) . . . . ?
N1 C12 C11 C10 1.0(9) . . . . ?
C13 C12 C11 C10 -179.3(6) . . . . ?
N1 C8 C9 C10 1.0(10) . . . . ?
C24 C29 C28 C27 0.3(9) . . . . ?
C24 C25 C26 C27 0.8(10) . . . . ?
C13 C14 C15 C16 -0.1(11) . . . . ?
C18 C23 C22 C21 -1.1(10) . . . . ?
C29 C28 C27 C26 0.3(10) . . . . ?
C25 C26 C27 C28 -0.9(10) . . . . ?
C31 C32 C33 C34 0.9(11) . . . . ?
N2 C17 C16 C15 0.4(11) . . . . ?
C14 C15 C16 C17 -0.2(12) . . . . ?
C30 C35 C34 C33 -1.3(11) . . . . ?
C32 C33 C34 C35 -0.4(12) . . . . ?
C8 C9 C10 C11 0.4(11) . . . . ?
C12 C11 C10 C9 -1.4(11) . . . . ?
C19 C20 C21 C22 1.5(11) . . . . ?
C23 C22 C21 C20 -0.2(11) . . . . ?
O2 S1 C36 F2 54.8(8) . . . . ?
O3 S1 C36 F2 177.4(7) . . . . ?
O4 S1 C36 F2 -65.0(8) . . . . ?
O2 S1 C36 F3 -64.4(8) . . . . ?
O3 S1 C36 F3 58.2(8) . . . . ?
O4 S1 C36 F3 175.8(7) . . . . ?
O2 S1 C36 F1 177.4(7) . . . . ?
O3 S1 C36 F1 -60.0(8) . . . . ?
O4 S1 C36 F1 57.6(8) . . . . ?
